data_4334268
loop_
_publ_author_name
'Chao Zou'
'Tianfu Zhang'
'Ming-Hua Xie'
'Lijun Yan'
'Guo-Qiang Kong'
'Xiu-Li Yang'
'An Ma'
'Chuan-De Wu'

_publ_section_title
;
 Four Metalloporphyrinic Frameworks as Heterogeneous Catalysts for
 Selective Oxidation and Aldol Reaction
;
_journal_name_full 'Inorganic Chemistry'
_journal_page_first 3620
_journal_page_last 3626
_journal_paper_doi 10.1021/ic3019502
_journal_volume 52
_journal_year 2013
_chemical_formula_sum 'C111 H97 Cd3 Fe2 N13 O28'
_chemical_formula_weight 2509.92
_chemical_name_systematic
; 
 ? 
;
_space_group_IT_number 142
_symmetry_cell_setting tetragonal
_symmetry_space_group_name_Hall '-I 4bd 2c'
_symmetry_space_group_name_H-M 'I 41/a c d :2'
_atom_sites_solution_hydrogens geom
_atom_sites_solution_primary direct
_atom_sites_solution_secondary difmap
_audit_creation_method SHELXL-97
_cell_angle_alpha 90.00
_cell_angle_beta 90.00
_cell_angle_gamma 90.00
_cell_formula_units_Z 16
_cell_length_a 41.4454(12)
_cell_length_b 41.4454(12)
_cell_length_c 32.834(3)
_cell_measurement_reflns_used 42961
_cell_measurement_temperature 293(2)
_cell_measurement_theta_max 20.50
_cell_measurement_theta_min 3.21
_cell_volume 56400(6)
_computing_cell_refinement 'CrysAlisPro (Oxford Diffraction Ltd., 2010)'
_computing_data_collection 'CrysAlisPro (Oxford Diffraction Ltd., 2010)'
_computing_data_reduction 'CrysAlisPro (Oxford Diffraction Ltd., 2010)'
_computing_structure_refinement 'SHELXL-97 (Sheldrick, 1997)'
_computing_structure_solution 'SHELXS-97 (Sheldrick, 1990)'
_diffrn_ambient_temperature 293(2)
_diffrn_detector_area_resol_mean 10.3592
_diffrn_measured_fraction_theta_full 0.980
_diffrn_measured_fraction_theta_max 0.980
_diffrn_measurement_device_type 'Xcalibur, Atlas, Gemini ultra'
_diffrn_measurement_method '\w scans'
_diffrn_radiation_monochromator graphite
_diffrn_radiation_source 'fine-focus sealed tube'
_diffrn_radiation_type MoK\a
_diffrn_radiation_wavelength 0.71073
_diffrn_reflns_av_R_equivalents 0.1032
_diffrn_reflns_av_sigmaI/netI 0.0817
_diffrn_reflns_limit_h_max 40
_diffrn_reflns_limit_h_min -37
_diffrn_reflns_limit_k_max 26
_diffrn_reflns_limit_k_min -39
_diffrn_reflns_limit_l_max 27
_diffrn_reflns_limit_l_min -32
_diffrn_reflns_number 42961
_diffrn_reflns_theta_full 20.50
_diffrn_reflns_theta_max 20.50
_diffrn_reflns_theta_min 3.21
_diffrn_standards_interval_count none
_diffrn_standards_interval_time none
_diffrn_standards_number none
_exptl_absorpt_coefficient_mu 0.710
_exptl_absorpt_correction_T_max 0.834
_exptl_absorpt_correction_T_min 0.778
_exptl_absorpt_correction_type empirical
_exptl_absorpt_process_details CrysAlisPro
_exptl_crystal_colour 'deep brown'
_exptl_crystal_density_diffrn 1.182
_exptl_crystal_description bloc
_exptl_crystal_F_000 20384
_exptl_crystal_size_max 0.45
_exptl_crystal_size_mid 0.30
_exptl_crystal_size_min 0.26
_platon_squeeze_details
;
There are about three DMF and one H~2~O disordered 
lattice molecules were removed from the formular unit 
by the SQUEEZE process.
;
_refine_diff_density_max 0.297
_refine_diff_density_min -0.236
_refine_diff_density_rms 0.050
_refine_ls_extinction_method none
_refine_ls_goodness_of_fit_ref 1.038
_refine_ls_hydrogen_treatment constr
_refine_ls_matrix_type full
_refine_ls_number_parameters 220
_refine_ls_number_reflns 6941
_refine_ls_number_restraints 35
_refine_ls_restrained_S_all 1.038
_refine_ls_R_factor_all 0.2424
_refine_ls_R_factor_gt 0.1418
_refine_ls_shift/su_max 0.000
_refine_ls_shift/su_mean 0.000
_refine_ls_structure_factor_coef Fsqd
_refine_ls_weighting_details 'calc w=1/[\s^2^(Fo^2^)+(0.0121P)^2^+309.3730P] where P=(Fo^2^+2Fc^2^)/3'
_refine_ls_weighting_scheme calc
_refine_ls_wR_factor_gt 0.2426
_refine_ls_wR_factor_ref 0.2653
_reflns_number_gt 1887
_reflns_number_total 6941
_reflns_threshold_expression >2sigma(I)
_cod_data_source_file ic3019502_si_002_4.cif
_cod_data_source_block Cd-FeTCPP
_cod_original_sg_symbol_H-M 'I 41/a c d'
_cod_database_code 4334268

loop_
_symmetry_equiv_pos_as_xyz
'x, y, z'
'-x+1/2, -y, z+1/2'
'-y+1/4, x+3/4, z+1/4'
'y+1/4, -x+1/4, z+3/4'
'-x+1/2, y, -z'
'x, -y, -z+1/2'
'y+1/4, x+3/4, -z+3/4'
'-y+1/4, -x+1/4, -z+1/4'
'x+1/2, y+1/2, z+1/2'
'-x+1, -y+1/2, z+1'
'-y+3/4, x+5/4, z+3/4'
'y+3/4, -x+3/4, z+5/4'
'-x+1, y+1/2, -z+1/2'
'x+1/2, -y+1/2, -z+1'
'y+3/4, x+5/4, -z+5/4'
'-y+3/4, -x+3/4, -z+3/4'
'-x, -y, -z'
'x-1/2, y, -z-1/2'
'y-1/4, -x-3/4, -z-1/4'
'-y-1/4, x-1/4, -z-3/4'
'x-1/2, -y, z'
'-x, y, z-1/2'
'-y-1/4, -x-3/4, z-3/4'
'y-1/4, x-1/4, z-1/4'
'-x+1/2, -y+1/2, -z+1/2'
'x, y+1/2, -z'
'y+1/4, -x-1/4, -z+1/4'
'-y+1/4, x+1/4, -z-1/4'
'x, -y+1/2, z+1/2'
'-x+1/2, y+1/2, z'
'-y+1/4, -x-1/4, z-1/4'
'y+1/4, x+1/4, z+1/4'

loop_
_atom_site_label
_atom_site_type_symbol
_atom_site_fract_x
_atom_site_fract_y
_atom_site_fract_z
_atom_site_U_iso_or_equiv
_atom_site_adp_type
_atom_site_occupancy
_atom_site_symmetry_multiplicity
_atom_site_calc_flag
_atom_site_refinement_flags
Cd1 Cd 0.5000 -0.2500 -0.1250 0.461(4) Uani 1 4 d S
Cd2 Cd 0.62797(4) 0.12203(4) -0.1250 0.454(3) Uani 1 2 d SD
Cd3 Cd 0.62965(7) 0.15531(7) -0.20919(15) 0.405(2) Uani 0.75 1 d PD
Fe1 Fe 0.37643(6) 0.00359(6) -0.19711(8) 0.1997(11) Uani 1 1 d .
O1 O 0.1670(5) -0.1080(5) -0.2021(7) 0.440(11) Uiso 1 1 d D
O2 O 0.1808(6) -0.1214(5) -0.1328(7) 0.467(12) Uiso 1 1 d D
O3 O 0.2577(12) 0.1968(13) -0.2513(13) 0.34(6) Uiso 1 1 d D
O4 O 0.2845(9) 0.2158(10) -0.1890(13) 0.34(3) Uiso 1 1 d D
O5 O 0.5889(5) 0.1216(5) -0.2153(7) 0.427(11) Uiso 1 1 d D
O6 O 0.5761(2) 0.1172(5) -0.1390(7) 0.392(9) Uiso 1 1 d D
O7 O 0.4805(4) -0.1994(4) -0.0976(7) 0.376(9) Uiso 1 1 d .
O8 O 0.4833(3) -0.2069(4) -0.1711(5) 0.301(7) Uiso 1 1 d .
O9 O 0.599(4) 0.148(6) -0.276(5) 0.381(19) Uiso 1 1 d D
O10 O 0.3767(3) 0.0000 -0.2500 0.174(4) Uiso 1 2 d S
O11 O 0.6285(9) 0.1921(2) -0.1614(4) 0.36(2) Uiso 1 1 d D
O12 O 0.6284(16) 0.1165(13) -0.2580(14) 0.54(4) Uiso 1 1 d D
C1 C 0.3728(3) 0.0772(3) -0.1908(3) 0.196(6) Uiso 1 1 d G
C2 C 0.3932(4) 0.1064(3) -0.1962(4) 0.226(7) Uiso 1 1 d G
H2A H 0.3869 0.1274 -0.2027 0.271 Uiso 1 1 calc R
C3 C 0.4214(3) 0.0955(4) -0.1899(3) 0.239(7) Uiso 1 1 d G
H3A H 0.4393 0.1087 -0.1856 0.287 Uiso 1 1 calc R
C4 C 0.4229(3) 0.0634(4) -0.1900(4) 0.279(11) Uiso 1 1 d G
N1 N 0.3885(4) 0.0500(3) -0.1898(3) 0.212(5) Uani 1 1 d G
C5 C 0.4462(6) 0.0467(6) -0.1858(7) 0.293(10) Uiso 1 1 d .
N2 N 0.4236(4) -0.0068(4) -0.1818(4) 0.299(8) Uani 1 1 d G
C6 C 0.4520(6) 0.0161(4) -0.1839(5) 0.337(16) Uiso 1 1 d G
C7 C 0.4809(4) -0.0050(6) -0.1803(5) 0.313(10) Uiso 1 1 d G
H7A H 0.5022 0.0015 -0.1833 0.376 Uiso 1 1 calc R
C8 C 0.4697(5) -0.0383(4) -0.1709(4) 0.353(12) Uiso 1 1 d G
H8A H 0.4822 -0.0560 -0.1637 0.424 Uiso 1 1 calc R
C9 C 0.4354(4) -0.0370(4) -0.1756(4) 0.220(7) Uiso 1 1 d G
C10 C 0.4117(5) -0.0643(5) -0.1710(5) 0.234(7) Uiso 1 1 d .
N3 N 0.3607(4) -0.0432(3) -0.1771(3) 0.204(5) Uani 1 1 d G
C11 C 0.3805(3) -0.0685(4) -0.1735(4) 0.220(8) Uiso 1 1 d G
C12 C 0.3625(4) -0.0950(3) -0.1683(3) 0.240(7) Uiso 1 1 d G
H12A H 0.3701 -0.1159 -0.1651 0.288 Uiso 1 1 calc R
C13 C 0.3315(3) -0.0860(4) -0.1686(3) 0.218(6) Uiso 1 1 d G
H13A H 0.3138 -0.0996 -0.1655 0.261 Uiso 1 1 calc R
C14 C 0.3304(3) -0.0540(4) -0.1740(3) 0.193(7) Uiso 1 1 d G
C15 C 0.3023(3) -0.0337(4) -0.1766(4) 0.182(5) Uiso 1 1 d .
N4 N 0.3296(3) 0.0185(3) -0.1826(2) 0.204(5) Uani 1 1 d G
C16 C 0.3063(3) -0.0009(3) -0.1811(3) 0.191(7) Uiso 1 1 d G
C17 C 0.2735(3) 0.0209(4) -0.1785(3) 0.229(7) Uiso 1 1 d G
H17A H 0.2525 0.0140 -0.1741 0.275 Uiso 1 1 calc R
C18 C 0.2834(3) 0.0483(3) -0.1839(3) 0.208(6) Uiso 1 1 d G
H18A H 0.2695 0.0658 -0.1868 0.249 Uiso 1 1 calc R
C19 C 0.3201(3) 0.0518(3) -0.1856(4) 0.203(7) Uiso 1 1 d G
C20 C 0.3384(3) 0.0769(3) -0.1875(4) 0.172(5) Uiso 1 1 d .
C21 C 0.2718(2) -0.0530(3) -0.1711(6) 0.222(7) Uiso 1 1 d GD
C22 C 0.2570(4) -0.0559(3) -0.2090(4) 0.290(9) Uiso 1 1 d GD
H22A H 0.2671 -0.0475 -0.2320 0.348 Uiso 1 1 calc R
C23 C 0.2274(4) -0.0713(3) -0.2124(4) 0.378(13) Uiso 1 1 d GD
H23A H 0.2175 -0.0732 -0.2377 0.454 Uiso 1 1 calc R
C24 C 0.2124(3) -0.0838(3) -0.1780(5) 0.321(11) Uiso 1 1 d GD
C25 C 0.2271(3) -0.0810(3) -0.1401(4) 0.272(8) Uiso 1 1 d GD
H25A H 0.2171 -0.0894 -0.1171 0.326 Uiso 1 1 calc R
C26 C 0.2568(3) -0.0656(3) -0.1367(4) 0.255(8) Uiso 1 1 d GD
H26A H 0.2666 -0.0636 -0.1113 0.306 Uiso 1 1 calc R
C27 C 0.1825(4) -0.1033(5) -0.1659(8) 0.362(13) Uiso 1 1 d D
C28 C 0.3190(3) 0.1078(3) -0.1962(6) 0.203(6) Uiso 1 1 d GD
C29 C 0.3166(3) 0.1188(4) -0.2360(5) 0.306(10) Uiso 1 1 d GD
H29A H 0.3233 0.1057 -0.2575 0.368 Uiso 1 1 calc R
C30 C 0.3044(3) 0.1494(5) -0.2439(4) 0.304(10) Uiso 1 1 d GD
H30A H 0.3028 0.1568 -0.2706 0.365 Uiso 1 1 calc R
C31 C 0.2945(3) 0.1690(3) -0.2118(8) 0.320(11) Uiso 1 1 d GD
C32 C 0.2969(3) 0.1580(4) -0.1720(6) 0.328(11) Uiso 1 1 d GD
H32A H 0.2903 0.1711 -0.1505 0.393 Uiso 1 1 calc R
C33 C 0.3091(3) 0.1274(5) -0.1641(4) 0.332(11) Uiso 1 1 d GD
H33A H 0.3107 0.1200 -0.1375 0.399 Uiso 1 1 calc R
C34 C 0.2813(6) 0.2022(5) -0.2247(13) 0.444(18) Uiso 1 1 d D
C35 C 0.4845(3) 0.0668(3) -0.1921(8) 0.270(9) Uiso 1 1 d GD
C36 C 0.5006(6) 0.0775(4) -0.2267(5) 0.413(15) Uiso 1 1 d GD
H36A H 0.4915 0.0745 -0.2523 0.496 Uiso 1 1 calc R
C37 C 0.5304(5) 0.0927(4) -0.2229(6) 0.376(13) Uiso 1 1 d GD
H37A H 0.5412 0.0998 -0.2460 0.451 Uiso 1 1 calc R
C38 C 0.5440(3) 0.0972(2) -0.1846(8) 0.291(9) Uiso 1 1 d GD
C39 C 0.5278(5) 0.0865(4) -0.1501(5) 0.296(9) Uiso 1 1 d GD
H39A H 0.5369 0.0895 -0.1245 0.355 Uiso 1 1 calc R
C40 C 0.4981(5) 0.0713(4) -0.1538(6) 0.53(2) Uiso 1 1 d GD
H40A H 0.4872 0.0642 -0.1307 0.634 Uiso 1 1 calc R
C41 C 0.5772(4) 0.1133(4) -0.1784(8) 0.342(12) Uiso 1 1 d D
C42 C 0.4330(3) -0.1011(3) -0.1673(7) 0.286(9) Uiso 1 1 d GD
C43 C 0.4398(3) -0.1229(4) -0.1984(4) 0.301(10) Uiso 1 1 d GD
H43A H 0.4343 -0.1180 -0.2251 0.362 Uiso 1 1 calc R
C44 C 0.4549(3) -0.1520(4) -0.1894(5) 0.228(7) Uiso 1 1 d GD
H44A H 0.4595 -0.1666 -0.2102 0.274 Uiso 1 1 calc R
C45 C 0.4631(2) -0.1594(3) -0.1495(6) 0.242(7) Uiso 1 1 d GD
C46 C 0.4562(4) -0.1376(5) -0.1184(4) 0.372(13) Uiso 1 1 d GD
H46A H 0.4617 -0.1426 -0.0917 0.447 Uiso 1 1 calc R
C47 C 0.4412(4) -0.1085(4) -0.1274(6) 0.436(16) Uiso 1 1 d GD
H47A H 0.4366 -0.0939 -0.1066 0.523 Uiso 1 1 calc R
C48 C 0.4796(3) -0.1919(3) -0.1361(7) 0.203(7) Uiso 1 1 d D

loop_
_atom_site_aniso_label
_atom_site_aniso_U_11
_atom_site_aniso_U_22
_atom_site_aniso_U_33
_atom_site_aniso_U_23
_atom_site_aniso_U_13
_atom_site_aniso_U_12
Cd1 0.1306(12) 0.1306(12) 1.120(13) 0.000 0.000 0.000
Cd2 0.2060(15) 0.2060(15) 0.951(10) -0.123(3) -0.123(3) 0.0304(18)
Cd3 0.231(3) 0.283(3) 0.702(7) 0.081(4) -0.032(3) -0.002(2)
Fe1 0.209(2) 0.155(2) 0.235(2) -0.0144(18) -0.048(2) 0.0285(18)
N1 0.276(17) 0.196(13) 0.165(11) 0.025(9) -0.029(10) 0.050(12)
N2 0.39(2) 0.180(14) 0.33(2) -0.005(13) -0.047(17) 0.097(17)
N3 0.246(15) 0.175(12) 0.192(12) -0.001(9) -0.035(10) -0.016(11)
N4 0.294(17) 0.165(11) 0.153(10) -0.011(8) -0.077(10) 0.000(12)

loop_
_atom_type_symbol
_atom_type_description
_atom_type_scat_dispersion_real
_atom_type_scat_dispersion_imag
_atom_type_scat_source
C C 0.0033 0.0016 'International Tables Vol C Tables 4.2.6.8 and 6.1.1.4'
H H 0.0000 0.0000 'International Tables Vol C Tables 4.2.6.8 and 6.1.1.4'
N N 0.0061 0.0033 'International Tables Vol C Tables 4.2.6.8 and 6.1.1.4'
O O 0.0106 0.0060 'International Tables Vol C Tables 4.2.6.8 and 6.1.1.4'
Fe Fe 0.3463 0.8444 'International Tables Vol C Tables 4.2.6.8 and 6.1.1.4'
Cd Cd -0.8075 1.2024 'International Tables Vol C Tables 4.2.6.8 and 6.1.1.4'

loop_
_geom_angle_atom_site_label_1
_geom_angle_atom_site_label_2
_geom_angle_atom_site_label_3
_geom_angle
_geom_angle_site_symmetry_1
_geom_angle_site_symmetry_3
O7 Cd1 O7 136.4(11) 10_544 .
O7 Cd1 O7 97.9(4) 10_544 28_545
O7 Cd1 O7 97.9(4) . 28_545
O7 Cd1 O7 97.9(4) 10_544 19_665
O7 Cd1 O7 97.9(4) . 19_665
O7 Cd1 O7 136.4(11) 28_545 19_665
O7 Cd1 O8 163.5(8) 10_544 .
O7 Cd1 O8 60.1(6) . .
O7 Cd1 O8 76.6(6) 28_545 .
O7 Cd1 O8 76.8(6) 19_665 .
O7 Cd1 O8 76.6(6) 10_544 28_545
O7 Cd1 O8 76.8(6) . 28_545
O7 Cd1 O8 60.1(6) 28_545 28_545
O7 Cd1 O8 163.5(8) 19_665 28_545
O8 Cd1 O8 112.6(5) . 28_545
O7 Cd1 O8 76.8(6) 10_544 19_665
O7 Cd1 O8 76.6(6) . 19_665
O7 Cd1 O8 163.5(8) 28_545 19_665
O7 Cd1 O8 60.1(6) 19_665 19_665
O8 Cd1 O8 112.6(5) . 19_665
O8 Cd1 O8 103.4(9) 28_545 19_665
O7 Cd1 O8 60.1(6) 10_544 10_544
O7 Cd1 O8 163.5(8) . 10_544
O7 Cd1 O8 76.8(6) 28_545 10_544
O7 Cd1 O8 76.6(6) 19_665 10_544
O8 Cd1 O8 103.4(9) . 10_544
O8 Cd1 O8 112.6(5) 28_545 10_544
O8 Cd1 O8 112.6(5) 19_665 10_544
O7 Cd1 C48 88.6(6) 10_544 28_545
O7 Cd1 C48 85.4(6) . 28_545
O7 Cd1 C48 30.0(5) 28_545 28_545
O7 Cd1 C48 166.2(9) 19_665 28_545
O8 Cd1 C48 93.6(6) . 28_545
O8 Cd1 C48 30.2(4) 28_545 28_545
O8 Cd1 C48 133.5(8) 19_665 28_545
O8 Cd1 C48 96.5(6) 10_544 28_545
O7 Cd1 C48 85.4(6) 10_544 19_665
O7 Cd1 C48 88.6(6) . 19_665
O7 Cd1 C48 166.2(9) 28_545 19_665
O7 Cd1 C48 30.0(5) 19_665 19_665
O8 Cd1 C48 96.5(6) . 19_665
O8 Cd1 C48 133.5(8) 28_545 19_665
O8 Cd1 C48 30.2(4) 19_665 19_665
O8 Cd1 C48 93.6(6) 10_544 19_665
C48 Cd1 C48 163.7(10) 28_545 19_665
O7 Cd1 C48 166.2(9) 10_544 .
O7 Cd1 C48 30.0(5) . .
O7 Cd1 C48 88.6(6) 28_545 .
O7 Cd1 C48 85.4(6) 19_665 .
O8 Cd1 C48 30.2(4) . .
O8 Cd1 C48 96.5(6) 28_545 .
O8 Cd1 C48 93.6(6) 19_665 .
O8 Cd1 C48 133.5(8) 10_544 .
C48 Cd1 C48 91.15(15) 28_545 .
C48 Cd1 C48 91.15(15) 19_665 .
O7 Cd1 C48 30.0(5) 10_544 10_544
O7 Cd1 C48 166.2(9) . 10_544
O7 Cd1 C48 85.4(6) 28_545 10_544
O7 Cd1 C48 88.6(6) 19_665 10_544
O8 Cd1 C48 133.5(8) . 10_544
O8 Cd1 C48 93.6(6) 28_545 10_544
O8 Cd1 C48 96.5(6) 19_665 10_544
O8 Cd1 C48 30.2(4) 10_544 10_544
C48 Cd1 C48 91.15(15) 28_545 10_544
C48 Cd1 C48 91.15(15) 19_665 10_544
C48 Cd1 C48 163.7(10) . 10_544
O2 Cd2 O2 89.5(12) 19_665 21_655
O2 Cd2 O6 160.4(9) 19_665 16_554
O2 Cd2 O6 86.9(8) 21_655 16_554
O2 Cd2 O6 86.8(8) 19_665 .
O2 Cd2 O6 160.4(9) 21_655 .
O6 Cd2 O6 102.7(10) 16_554 .
O2 Cd2 C27 76.5(7) 19_665 21_655
O2 Cd2 C27 28.4(4) 21_655 21_655
O6 Cd2 C27 107.6(7) 16_554 21_655
O6 Cd2 C27 132.5(8) . 21_655
O2 Cd2 C27 28.4(4) 19_665 19_665
O2 Cd2 C27 76.5(7) 21_655 19_665
O6 Cd2 C27 132.5(8) 16_554 19_665
O6 Cd2 C27 107.6(7) . 19_665
C27 Cd2 C27 76.9(9) 21_655 19_665
O2 Cd2 Cd3 123.2(6) 19_665 .
O2 Cd2 Cd3 83.0(5) 21_655 .
O6 Cd2 Cd3 75.5(6) 16_554 .
O6 Cd2 Cd3 82.9(6) . .
C27 Cd2 Cd3 70.7(5) 21_655 .
C27 Cd2 Cd3 143.1(5) 19_665 .
O2 Cd2 Cd3 83.0(5) 19_665 16_554
O2 Cd2 Cd3 123.2(6) 21_655 16_554
O6 Cd2 Cd3 82.9(6) 16_554 16_554
O6 Cd2 Cd3 75.5(6) . 16_554
C27 Cd2 Cd3 143.1(5) 21_655 16_554
C27 Cd2 Cd3 70.7(5) 19_665 16_554
Cd3 Cd2 Cd3 145.12(15) . 16_554
O9 Cd3 O12 46(4) . .
O9 Cd3 O11 133(5) . .
O12 Cd3 O11 177(2) . .
O9 Cd3 O5 58(5) . .
O12 Cd3 O5 58.0(17) . .
O11 Cd3 O5 119.4(11) . .
O9 Cd3 O1 107(5) . 21_655
O12 Cd3 O1 61.7(17) . 21_655
O11 Cd3 O1 119.4(9) . 21_655
O5 Cd3 O1 89.2(8) . 21_655
O9 Cd3 Cd2 135(5) . .
O12 Cd3 Cd2 108.3(18) . .
O11 Cd3 Cd2 70.7(3) . .
O5 Cd3 Cd2 77.3(6) . .
O1 Cd3 Cd2 65.3(5) 21_655 .
O10 Fe1 N2 102.6(6) . .
O10 Fe1 N1 101.6(3) . .
N2 Fe1 N1 86.2(7) . .
O10 Fe1 N4 105.0(5) . .
N2 Fe1 N4 152.2(4) . .
N1 Fe1 N4 85.4(6) . .
O10 Fe1 N3 103.2(3) . .
N2 Fe1 N3 91.4(7) . .
N1 Fe1 N3 155.0(4) . .
N4 Fe1 N3 85.2(7) . .
C27 O1 Cd3 118.9(11) . 21
C27 O2 Cd2 99.1(15) . 28_545
C41 O5 Cd3 110.9(14) . .
C41 O6 Cd2 100.6(11) . .
C48 O7 Cd1 81.8(12) . .
C48 O8 Cd1 80.6(10) . .
Fe1 O10 Fe1 179.3(8) 6_554 .
N1 C1 C20 119.4(13) . .
N1 C1 C2 115.2 . .
C20 C1 C2 125.4(13) . .
C3 C2 C1 102.2 . .
C2 C3 C4 113.4 . .
C5 C4 C3 128(2) . .
C5 C4 N1 123(2) . .
C3 C4 N1 108.8 . .
C1 N1 C4 98.5 . .
C1 N1 Fe1 134.7(11) . .
C4 N1 Fe1 125.7(11) . .
C4 C5 C6 136(3) . .
C4 C5 C35 115(2) . .
C6 C5 C35 107(2) . .
C9 N2 C6 107.7 . .
C9 N2 Fe1 124.8(13) . .
C6 N2 Fe1 126.4(13) . .
C5 C6 C7 137(2) . .
C5 C6 N2 118(2) . .
C7 C6 N2 104.7 . .
C8 C7 C6 108.0 . .
C9 C8 C7 104.8 . .
N2 C9 C8 114.0 . .
N2 C9 C10 118.1(17) . .
C8 C9 C10 127.6(17) . .
C11 C10 C9 137.8(19) . .
C11 C10 C42 112.3(17) . .
C9 C10 C42 109.3(14) . .
C11 N3 C14 107.9 . .
C11 N3 Fe1 123.3(12) . .
C14 N3 Fe1 127.6(12) . .
N3 C11 C12 108.1 . .
N3 C11 C10 120.5(18) . .
C12 C11 C10 131.0(18) . .
C13 C12 C11 107.9 . .
C12 C13 C14 108.0 . .
C13 C14 N3 108.0 . .
C13 C14 C15 128.0(16) . .
N3 C14 C15 124.0(16) . .
C16 C15 C14 119.1(14) . .
C16 C15 C21 129.6(14) . .
C14 C15 C21 111.2(14) . .
C16 N4 C19 113.9 . .
C16 N4 Fe1 122.1(9) . .
C19 N4 Fe1 121.5(9) . .
N4 C16 C15 136.8(13) . .
N4 C16 C17 106.8 . .
C15 C16 C17 116.0(13) . .
C18 C17 C16 103.2 . .
C17 C18 C19 115.2 . .
C20 C19 N4 128.0(14) . .
C20 C19 C18 131.6(14) . .
N4 C19 C18 100.3 . .
C19 C20 C1 126.6(15) . .
C19 C20 C28 111.8(13) . .
C1 C20 C28 120.2(13) . .
C22 C21 C26 120.0 . .
C22 C21 C15 107.8(13) . .
C26 C21 C15 132.1(13) . .
C23 C22 C21 120.0 . .
C24 C23 C22 120.0 . .
C25 C24 C23 120.0 . .
C25 C24 C27 99.7(7) . .
C23 C24 C27 140.3(7) . .
C24 C25 C26 120.0 . .
C25 C26 C21 120.0 . .
O2 C27 O1 127.4(13) . .
O2 C27 C24 123.9(17) . .
O1 C27 C24 103.3(15) . .
O2 C27 Cd2 52.5(12) . 28_545
O1 C27 Cd2 89.8(11) . 28_545
C24 C27 Cd2 160.7(13) . 28_545
C29 C28 C33 120.0 . .
C29 C28 C20 119.0(17) . .
C33 C28 C20 120.0(17) . .
C30 C29 C28 120.0 . .
C29 C30 C31 120.0 . .
C32 C31 C30 120.0 . .
C32 C31 C34 125(2) . .
C30 C31 C34 115(2) . .
C33 C32 C31 120.0 . .
C32 C33 C28 120.0 . .
O4 C34 O3 137(2) . .
O4 C34 C31 96(3) . .
O3 C34 C31 107.0(10) . .
C36 C35 C40 120.0 . .
C36 C35 C5 131.6(18) . .
C40 C35 C5 108.4(18) . .
C37 C36 C35 120.0 . .
C36 C37 C38 120.0 . .
C37 C38 C39 120.0 . .
C37 C38 C41 123(2) . .
C39 C38 C41 117(2) . .
C40 C39 C38 120.0 . .
C39 C40 C35 120.0 . .
O6 C41 O5 150.5(19) . .
O6 C41 C38 98.8(17) . .
O5 C41 C38 108(2) . .
C43 C42 C47 120.0 . .
C43 C42 C10 127.8(17) . .
C47 C42 C10 112.1(17) . .
C42 C43 C44 120.0 . .
C43 C44 C45 120.0 . .
C46 C45 C44 120.0 . .
C46 C45 C48 116.1(18) . .
C44 C45 C48 123.8(18) . .
C47 C46 C45 120.0 . .
C46 C47 C42 120.0 . .
O7 C48 O8 137.0(17) . .
O7 C48 C45 119(2) . .
O8 C48 C45 102.2(17) . .
O7 C48 Cd1 68.2(10) . .
O8 C48 Cd1 69.2(9) . .
C45 C48 Cd1 169.0(14) . .

loop_
_geom_bond_atom_site_label_1
_geom_bond_atom_site_label_2
_geom_bond_distance
_geom_bond_site_symmetry_2
Cd1 O7 2.419(18) 10_544
Cd1 O7 2.419(18) .
Cd1 O7 2.419(18) 28_545
Cd1 O7 2.419(18) 19_665
Cd1 O8 2.443(14) .
Cd1 O8 2.443(15) 28_545
Cd1 O8 2.443(14) 19_665
Cd1 O8 2.443(14) 10_544
Cd1 C48 2.578(13) 28_545
Cd1 C48 2.579(13) 19_665
Cd1 C48 2.579(13) .
Cd1 C48 2.579(13) 10_544
Cd2 O2 2.20(2) 19_665
Cd2 O2 2.20(2) 21_655
Cd2 O6 2.207(9) 16_554
Cd2 O6 2.207(9) .
Cd2 C27 2.742(18) 21_655
Cd2 C27 2.742(18) 19_665
Cd2 Cd3 3.090(4) .
Cd2 Cd3 3.090(4) 16_554
Cd3 O9 2.55(10) .
Cd3 O12 2.270(11) .
Cd3 O11 2.187(10) .
Cd3 O5 2.20(2) .
Cd3 O1 2.51(2) 21_655
Fe1 O10 1.743(3) .
Fe1 N2 2.063(14) .
Fe1 N1 2.001(11) .
Fe1 N4 2.090(10) .
Fe1 N3 2.150(10) .
O1 C27 1.365(9) .
O1 Cd3 2.51(2) 21
O2 C27 1.321(9) .
O2 Cd2 2.20(2) 28_545
O3 C34 1.332(11) .
O4 C34 1.307(10) .
O5 C41 1.347(10) .
O6 C41 1.307(10) .
O7 C48 1.30(2) .
O8 C48 1.315(19) .
O10 Fe1 1.743(3) 6_554
C1 N1 1.304(6) .
C1 C20 1.429(15) .
C1 C2 1.488(7) .
C2 C3 1.272(6) .
C3 C4 1.331(6) .
C4 C5 1.20(3) .
C4 N1 1.528(7) .
C5 C6 1.29(3) .
C5 C35 1.80(2) .
N2 C9 1.359(8) .
N2 C6 1.514(9) .
C6 C7 1.488(9) .
C7 C8 1.488(9) .
C8 C9 1.430(8) .
C9 C10 1.50(2) .
C10 C11 1.307(19) .
C10 C42 1.768(19) .
N3 C11 1.337(6) .
N3 C14 1.338(6) .
C11 C12 1.338(6) .
C12 C13 1.337(6) .
C13 C14 1.337(6) .
C14 C15 1.439(16) .
C15 C16 1.379(15) .
C15 C21 1.508(15) .
N4 C16 1.258(6) .
N4 C19 1.438(7) .
C16 C17 1.634(8) .
C17 C18 1.221(6) .
C18 C19 1.531(7) .
C19 C20 1.291(15) .
C20 C28 1.537(15) .
C21 C22 1.3900 .
C21 C26 1.3900 .
C22 C23 1.3900 .
C23 C24 1.3900 .
C24 C25 1.3900 .
C24 C27 1.532(9) .
C25 C26 1.3900 .
C27 Cd2 2.742(18) 28_545
C28 C29 1.3900 .
C28 C33 1.3900 .
C29 C30 1.3900 .
C30 C31 1.3900 .
C31 C32 1.3900 .
C31 C34 1.538(10) .
C32 C33 1.3900 .
C35 C36 1.3900 .
C35 C40 1.3900 .
C36 C37 1.3900 .
C37 C38 1.3900 .
C38 C39 1.3900 .
C38 C41 1.543(10) .
C39 C40 1.3900 .
C42 C43 1.3900 .
C42 C47 1.3900 .
C43 C44 1.3900 .
C44 C45 1.3900 .
C45 C46 1.3900 .
C45 C48 1.574(9) .
C46 C47 1.3900 .

loop_
_platon_squeeze_void_nr
_platon_squeeze_void_average_x
_platon_squeeze_void_average_y
_platon_squeeze_void_average_z
_platon_squeeze_void_volume
_platon_squeeze_void_count_electrons
_platon_squeeze_void_content
1 -0.016 0.017 0.463 29923 3128 ' '
